data_7157609
loop_
_publ_author_name
'Hong, Hyejin'
'Conover, Cassidy M.'
'Hofsommer, Dillon T.'
'Sanz, Corey A.'
'Hicks, Robin G.'

_publ_section_title
;
 Discovery and properties of a new indigoid structure type based on
 dimeric cis-indigos.
;
_journal_issue 30
_journal_name_full 'Organic &amp; biomolecular chemistry'
_journal_page_first 5838
_journal_page_last 5842
_journal_paper_doi 10.1039/d0ob01368d
_journal_volume 18
_journal_year 2020
_chemical_formula_moiety '4(C32 H18 N4 O4)'
_chemical_formula_sum 'C128 H72 N16 O16'
_chemical_formula_weight 2090.01
_chemical_name_common 'cis,trans-indigo dimer'
_space_group_crystal_system monoclinic
_space_group_IT_number 14
_space_group_name_Hall '-P 2yn'
_space_group_name_H-M_alt 'P 1 21/n 1'
_atom_sites_solution_hydrogens mixed
_atom_sites_solution_primary dual
_audit_creation_date 2018-01-29
_audit_creation_method
;
Olex2 1.2
(compiled 2017.08.10 svn.r3458 for OlexSys, GUI svn.r5381)
;
_audit_update_record
;
2019-08-30 deposited with the CCDC.	2020-07-15 downloaded from the CCDC.
;
_cell_angle_alpha 90
_cell_angle_beta 98.4500(10)
_cell_angle_gamma 90
_cell_formula_units_Z 1
_cell_length_a 15.8835(3)
_cell_length_b 7.9818(2)
_cell_length_c 18.7804(4)
_cell_measurement_reflns_used 9952
_cell_measurement_temperature 90
_cell_measurement_theta_max 28.248
_cell_measurement_theta_min 2.777
_cell_volume 2355.11(9)
_computing_cell_refinement 'SAINT V8.38A (?, 2016)'
_computing_data_reduction 'SAINT V8.38A (?, 2016)'
_computing_molecular_graphics 'Olex2 (Dolomanov et al., 2009)'
_computing_publication_material 'Olex2 (Dolomanov et al., 2009)'
_computing_structure_refinement 'ShelXL (Sheldrick, 2015)'
_computing_structure_solution 'ShelXT (Sheldrick, 2015)'
_diffrn_ambient_temperature 90
_diffrn_measured_fraction_theta_full 1.000
_diffrn_measured_fraction_theta_max 1.000
_diffrn_measurement_device_type 'Bruker APEX-II CCD'
_diffrn_measurement_method '\f and \w scans'
_diffrn_radiation_type MoK\a
_diffrn_radiation_wavelength 0.71073
_diffrn_reflns_av_R_equivalents 0.0383
_diffrn_reflns_av_unetI/netI 0.0344
_diffrn_reflns_Laue_measured_fraction_full 1.000
_diffrn_reflns_Laue_measured_fraction_max 1.000
_diffrn_reflns_limit_h_max 20
_diffrn_reflns_limit_h_min -21
_diffrn_reflns_limit_k_max 7
_diffrn_reflns_limit_k_min -10
_diffrn_reflns_limit_l_max 24
_diffrn_reflns_limit_l_min -25
_diffrn_reflns_number 28111
_diffrn_reflns_point_group_measured_fraction_full 1.000
_diffrn_reflns_point_group_measured_fraction_max 1.000
_diffrn_reflns_theta_full 25.242
_diffrn_reflns_theta_max 28.259
_diffrn_reflns_theta_min 1.816
_diffrn_standards_number 0
_exptl_absorpt_coefficient_mu 0.100
_exptl_absorpt_correction_T_max 0.7457
_exptl_absorpt_correction_T_min 0.6862
_exptl_absorpt_correction_type multi-scan
_exptl_absorpt_process_details
'SADABS-2016/2 (Bruker,2016/2) was used for absorption correction. wR2(int) was 0.0653 before and 0.0484 after correction. The Ratio of minimum to maximum transmission is 0.9202. The \l/2 correction factor is Not present.'
_exptl_crystal_colour red
_exptl_crystal_density_diffrn 1.474
_exptl_crystal_description tablet
_exptl_crystal_F_000 1080
_exptl_crystal_size_max 0.2
_exptl_crystal_size_mid 0.11
_exptl_crystal_size_min 0.07
_refine_diff_density_max 0.383
_refine_diff_density_min -0.236
_refine_diff_density_rms 0.058
_refine_ls_extinction_method none
_refine_ls_goodness_of_fit_ref 1.048
_refine_ls_hydrogen_treatment mixed
_refine_ls_matrix_type full
_refine_ls_number_parameters 369
_refine_ls_number_reflns 5833
_refine_ls_number_restraints 0
_refine_ls_restrained_S_all 1.048
_refine_ls_R_factor_all 0.0630
_refine_ls_R_factor_gt 0.0474
_refine_ls_shift/su_max 0.000
_refine_ls_shift/su_mean 0.000
_refine_ls_structure_factor_coef Fsqd
_refine_ls_weighting_details 'w=1/[\s^2^(Fo^2^)+(0.0725P)^2^+0.4892P] where P=(Fo^2^+2Fc^2^)/3'
_refine_ls_weighting_scheme calc
_refine_ls_wR_factor_gt 0.1199
_refine_ls_wR_factor_ref 0.1297
_reflns_Friedel_coverage 0.000
_reflns_number_gt 4560
_reflns_number_total 5833
_reflns_threshold_expression 'I > 2\s(I)'
_cod_data_source_file d0ob01368d2.cif
_cod_data_source_block rh216_0m
_cod_depositor_comments
;Adding full bibliography for 7157609--7157611.cif.

 Adding full bibliography for 7157609--7157611.cif.
;
_cod_database_code 7157609
_shelx_shelxl_version_number 2014/7
_shelx_space_group_comment
;
The symmetry employed for this shelxl refinement is uniquely defined
by the following loop, which should always be used as a source of
symmetry information in preference to the above space-group names.
They are only intended as comments.
;
_shelx_estimated_absorpt_t_max 0.993
_shelx_estimated_absorpt_t_min 0.980
_olex2_refinement_description
;
1. Fixed Uiso
 At 1.2 times of:
  All C(H) groups
2.a Aromatic/amide H refined with riding coordinates:
 C15(H15), C14(H14), C12(H12), C12'(H12'), C15'(H15'), C13'(H13'), C14'(H14'),
 C13(H13), C7'(H7'), C7(H7), C6'(H6'), C4'(H4'), C4(H4), C5'(H5'), C6(H6),
 C5(H5)
;
_olex2_submission_original_sample_id rh216
_olex2_submission_special_instructions 'No special instructions were received'

loop_
_space_group_symop_operation_xyz
'x, y, z'
'-x+1/2, y+1/2, -z+1/2'
'-x, -y, -z'
'x-1/2, -y-1/2, z-1/2'

loop_
_atom_site_label
_atom_site_type_symbol
_atom_site_fract_x
_atom_site_fract_y
_atom_site_fract_z
_atom_site_U_iso_or_equiv
_atom_site_adp_type
_atom_site_occupancy
_atom_site_site_symmetry_order
_atom_site_calc_flag
_atom_site_refinement_flags_posn
_atom_site_refinement_flags_adp
_atom_site_refinement_flags_occupancy
_atom_site_disorder_assembly
_atom_site_disorder_group
O2' O 0.55427(7) 0.83310(13) 0.79235(5) 0.0202(2) Uani 1 1 d . . . . .
O2 O 0.49882(7) 0.48139(13) 0.61276(5) 0.0218(2) Uani 1 1 d . . . . .
O1' O 0.16761(7) 0.70505(14) 0.82387(6) 0.0271(3) Uani 1 1 d . . . . .
O1 O 0.11742(7) 0.59655(16) 0.67807(7) 0.0344(3) Uani 1 1 d . . . . .
N1' N 0.38215(8) 0.68329(15) 0.79769(6) 0.0171(3) Uani 1 1 d . . . . .
N2 N 0.41442(8) 0.86040(15) 0.67093(7) 0.0165(3) Uani 1 1 d . . . . .
N1 N 0.33308(8) 0.60591(15) 0.65262(6) 0.0177(3) Uani 1 1 d . . . . .
N2' N 0.45507(8) 0.43866(15) 0.76305(7) 0.0173(3) Uani 1 1 d . . . . .
C16 C 0.47932(9) 0.91443(17) 0.63440(7) 0.0155(3) Uani 1 1 d . . . . .
C10' C 0.53745(9) 0.68635(18) 0.78189(7) 0.0159(3) Uani 1 1 d . . . . .
C11 C 0.52131(9) 0.78104(18) 0.60653(7) 0.0168(3) Uani 1 1 d . . . . .
C16' C 0.54016(9) 0.39698(18) 0.77684(7) 0.0164(3) Uani 1 1 d . . . . .
C10 C 0.48468(9) 0.62557(18) 0.62784(7) 0.0163(3) Uani 1 1 d . . . . .
C11' C 0.59205(9) 0.53935(18) 0.78833(7) 0.0173(3) Uani 1 1 d . . . . .
C1 C 0.27214(9) 0.62724(17) 0.69860(8) 0.0183(3) Uani 1 1 d . . . . .
C15 C 0.50191(9) 1.07988(18) 0.62257(8) 0.0180(3) Uani 1 1 d . . . . .
H15 H 0.4742 1.1692 0.6409 0.022 Uiso 1 1 calc R . . . .
C1' C 0.29611(9) 0.66640(18) 0.76879(8) 0.0183(3) Uani 1 1 d . . . . .
C9 C 0.41641(9) 0.67891(17) 0.67620(7) 0.0156(3) Uani 1 1 d . . . . .
C9' C 0.44516(9) 0.61769(17) 0.75630(7) 0.0149(3) Uani 1 1 d . . . . .
C8' C 0.38897(10) 0.68010(18) 0.87351(8) 0.0190(3) Uani 1 1 d . . . . .
C14 C 0.56690(10) 1.10543(19) 0.58272(8) 0.0210(3) Uani 1 1 d . . . . .
H14 H 0.5836 1.2147 0.5748 0.025 Uiso 1 1 calc R . . . .
C3' C 0.30755(10) 0.68340(18) 0.89343(8) 0.0210(3) Uani 1 1 d . . . . .
C12 C 0.58587(10) 0.80979(19) 0.56485(8) 0.0211(3) Uani 1 1 d . . . . .
H12 H 0.6126 0.7210 0.5452 0.025 Uiso 1 1 calc R . . . .
C12' C 0.68036(10) 0.5258(2) 0.80280(8) 0.0213(3) Uani 1 1 d . . . . .
H12' H 0.7143 0.6207 0.8113 0.026 Uiso 1 1 calc R . . . .
C8 C 0.29067(10) 0.60398(18) 0.58067(8) 0.0207(3) Uani 1 1 d . . . . .
C2' C 0.24476(10) 0.68635(17) 0.82864(8) 0.0205(3) Uani 1 1 d . . . . .
C15' C 0.57580(10) 0.23696(18) 0.78154(7) 0.0195(3) Uani 1 1 d . . . . .
H15' H 0.5419 0.1415 0.7764 0.023 Uiso 1 1 calc R . . . .
C3 C 0.20279(10) 0.60248(18) 0.58080(9) 0.0234(3) Uani 1 1 d . . . . .
C13' C 0.71623(10) 0.3682(2) 0.80426(8) 0.0235(3) Uani 1 1 d . . . . .
H13' H 0.7751 0.3560 0.8119 0.028 Uiso 1 1 calc R . . . .
C14' C 0.66335(10) 0.2258(2) 0.79408(8) 0.0232(3) Uani 1 1 d . . . . .
H14' H 0.6885 0.1204 0.7959 0.028 Uiso 1 1 calc R . . . .
C2 C 0.18564(10) 0.60793(18) 0.65563(9) 0.0234(3) Uani 1 1 d . . . . .
C13 C 0.60889(10) 0.9729(2) 0.55360(8) 0.0234(3) Uani 1 1 d . . . . .
H13 H 0.6523 0.9952 0.5267 0.028 Uiso 1 1 calc R . . . .
C7' C 0.46043(11) 0.6776(2) 0.92556(8) 0.0235(3) Uani 1 1 d . . . . .
H7' H 0.5149 0.6768 0.9130 0.028 Uiso 1 1 calc R . . . .
C7 C 0.32378(11) 0.5981(2) 0.51628(8) 0.0262(4) Uani 1 1 d . . . . .
H7 H 0.3822 0.5973 0.5155 0.031 Uiso 1 1 calc R . . . .
C6' C 0.44758(12) 0.6763(2) 0.99733(8) 0.0279(4) Uani 1 1 d . . . . .
H6' H 0.4947 0.6740 1.0331 0.034 Uiso 1 1 calc R . . . .
C4' C 0.29572(11) 0.6838(2) 0.96515(9) 0.0273(4) Uani 1 1 d . . . . .
H4' H 0.2413 0.6877 0.9778 0.033 Uiso 1 1 calc R . . . .
C4 C 0.14611(11) 0.5934(2) 0.51717(10) 0.0305(4) Uani 1 1 d . . . . .
H4 H 0.0877 0.5894 0.5179 0.037 Uiso 1 1 calc R . . . .
C5' C 0.36644(12) 0.6782(2) 1.01733(9) 0.0297(4) Uani 1 1 d . . . . .
H5' H 0.3601 0.6758 1.0658 0.036 Uiso 1 1 calc R . . . .
C6 C 0.26576(12) 0.5935(2) 0.45276(9) 0.0313(4) Uani 1 1 d . . . . .
H6 H 0.2864 0.5924 0.4089 0.038 Uiso 1 1 calc R . . . .
C5 C 0.17831(12) 0.5904(2) 0.45270(10) 0.0340(4) Uani 1 1 d . . . . .
H5 H 0.1415 0.5864 0.4094 0.041 Uiso 1 1 calc R . . . .
H2' H 0.4180(12) 0.369(2) 0.7388(11) 0.032(5) Uiso 1 1 d . . . . .
H2 H 0.4011(12) 0.917(2) 0.7064(11) 0.032(5) Uiso 1 1 d . . . . .

loop_
_atom_site_aniso_label
_atom_site_aniso_U_11
_atom_site_aniso_U_22
_atom_site_aniso_U_33
_atom_site_aniso_U_23
_atom_site_aniso_U_13
_atom_site_aniso_U_12
O2' 0.0245(6) 0.0173(5) 0.0183(5) -0.0005(4) 0.0017(4) -0.0031(4)
O2 0.0295(6) 0.0155(5) 0.0205(5) -0.0010(4) 0.0043(4) 0.0026(4)
O1' 0.0212(6) 0.0246(6) 0.0377(7) 0.0037(5) 0.0114(5) 0.0027(4)
O1 0.0175(6) 0.0394(7) 0.0465(8) -0.0148(6) 0.0050(5) -0.0008(5)
N1' 0.0160(6) 0.0191(6) 0.0165(6) 0.0006(5) 0.0039(5) 0.0005(5)
N2 0.0192(6) 0.0146(6) 0.0164(6) 0.0002(5) 0.0048(5) 0.0003(5)
N1 0.0169(6) 0.0172(6) 0.0186(6) 0.0013(5) 0.0017(5) -0.0015(5)
N2' 0.0179(6) 0.0141(6) 0.0193(6) 0.0009(5) 0.0009(5) -0.0013(5)
C16 0.0150(7) 0.0183(7) 0.0127(6) 0.0011(5) 0.0006(5) 0.0005(5)
C10' 0.0175(7) 0.0183(7) 0.0119(6) 0.0015(5) 0.0029(5) -0.0021(5)
C11 0.0189(7) 0.0168(7) 0.0145(6) 0.0004(5) 0.0016(5) 0.0005(5)
C16' 0.0185(7) 0.0193(7) 0.0113(6) 0.0003(5) 0.0019(5) 0.0008(5)
C10 0.0169(7) 0.0188(7) 0.0123(6) 0.0001(5) -0.0010(5) 0.0014(5)
C11' 0.0201(7) 0.0188(7) 0.0131(6) 0.0005(5) 0.0026(5) 0.0005(6)
C1 0.0165(7) 0.0125(6) 0.0258(7) 0.0016(5) 0.0023(6) 0.0006(5)
C15 0.0193(7) 0.0178(7) 0.0165(7) 0.0003(5) 0.0021(5) 0.0005(5)
C1' 0.0162(7) 0.0142(6) 0.0253(7) 0.0023(5) 0.0054(6) 0.0012(5)
C9 0.0159(7) 0.0147(7) 0.0156(6) 0.0003(5) 0.0009(5) -0.0002(5)
C9' 0.0154(7) 0.0144(6) 0.0151(6) 0.0012(5) 0.0029(5) 0.0003(5)
C8' 0.0257(8) 0.0144(7) 0.0181(7) 0.0009(5) 0.0076(6) -0.0002(6)
C14 0.0232(8) 0.0187(7) 0.0211(7) 0.0034(6) 0.0037(6) -0.0031(6)
C3' 0.0251(8) 0.0142(7) 0.0254(8) -0.0001(6) 0.0097(6) -0.0007(6)
C12 0.0216(8) 0.0223(8) 0.0204(7) 0.0000(6) 0.0062(6) 0.0037(6)
C12' 0.0199(8) 0.0262(8) 0.0184(7) -0.0006(6) 0.0042(6) -0.0022(6)
C8 0.0239(8) 0.0141(7) 0.0219(7) 0.0020(5) -0.0044(6) -0.0015(6)
C2' 0.0231(8) 0.0131(7) 0.0272(8) 0.0017(6) 0.0103(6) 0.0001(6)
C15' 0.0261(8) 0.0179(7) 0.0144(7) -0.0002(5) 0.0026(6) 0.0011(6)
C3 0.0216(8) 0.0166(7) 0.0300(8) -0.0004(6) -0.0030(6) 0.0011(6)
C13' 0.0186(8) 0.0316(8) 0.0206(7) 0.0010(6) 0.0036(6) 0.0062(6)
C14' 0.0288(8) 0.0239(8) 0.0173(7) 0.0011(6) 0.0045(6) 0.0094(6)
C2 0.0181(8) 0.0166(7) 0.0345(9) -0.0047(6) 0.0001(6) 0.0006(6)
C13 0.0212(8) 0.0267(8) 0.0238(8) 0.0020(6) 0.0085(6) -0.0014(6)
C7' 0.0275(8) 0.0237(8) 0.0200(7) 0.0010(6) 0.0059(6) -0.0011(6)
C7 0.0292(9) 0.0255(8) 0.0222(8) 0.0042(6) -0.0018(6) -0.0066(7)
C6' 0.0383(10) 0.0264(8) 0.0189(7) 0.0018(6) 0.0038(7) -0.0010(7)
C4' 0.0344(9) 0.0229(8) 0.0285(8) -0.0007(6) 0.0175(7) -0.0014(7)
C4 0.0258(9) 0.0238(8) 0.0378(10) -0.0033(7) -0.0092(7) 0.0022(7)
C5' 0.0470(11) 0.0251(8) 0.0200(8) 0.0007(6) 0.0145(7) -0.0005(7)
C6 0.0420(11) 0.0279(9) 0.0212(8) 0.0044(6) -0.0048(7) -0.0060(7)
C5 0.0390(10) 0.0273(9) 0.0295(9) 0.0022(7) -0.0154(8) -0.0029(7)

loop_
_atom_type_symbol
_atom_type_description
_atom_type_scat_dispersion_real
_atom_type_scat_dispersion_imag
_atom_type_scat_source
C C 0.0033 0.0016 'International Tables Vol C Tables 4.2.6.8 and 6.1.1.4'
H H 0.0000 0.0000 'International Tables Vol C Tables 4.2.6.8 and 6.1.1.4'
N N 0.0061 0.0033 'International Tables Vol C Tables 4.2.6.8 and 6.1.1.4'
O O 0.0106 0.0060 'International Tables Vol C Tables 4.2.6.8 and 6.1.1.4'

loop_
_geom_angle_atom_site_label_1
_geom_angle_atom_site_label_2
_geom_angle_atom_site_label_3
_geom_angle
_geom_angle_site_symmetry_1
_geom_angle_site_symmetry_3
_geom_angle_publ_flag
C1' N1' C9' 117.89(11) . . ?
C1' N1' C8' 108.35(12) . . ?
C8' N1' C9' 125.20(12) . . ?
C16 N2 C9 109.48(12) . . ?
C1 N1 C9 116.39(12) . . ?
C1 N1 C8 108.33(12) . . ?
C8 N1 C9 125.31(12) . . ?
C16' N2' C9' 110.31(12) . . ?
N2 C16 C11 112.21(12) . . ?
N2 C16 C15 126.87(13) . . ?
C15 C16 C11 120.89(13) . . ?
O2' C10' C11' 130.74(14) . . ?
O2' C10' C9' 124.06(13) . . ?
C11' C10' C9' 105.20(11) . . ?
C16 C11 C10 108.38(12) . . ?
C12 C11 C16 120.95(13) . . ?
C12 C11 C10 130.66(13) . . ?
N2' C16' C11' 111.79(13) . . ?
N2' C16' C15' 127.62(13) . . ?
C15' C16' C11' 120.57(14) . . ?
O2 C10 C11 130.61(14) . . ?
O2 C10 C9 123.94(13) . . ?
C11 C10 C9 105.44(11) . . ?
C16' C11' C10' 108.14(13) . . ?
C12' C11' C10' 130.57(14) . . ?
C12' C11' C16' 121.29(13) . . ?
N1 C1 C2 108.57(13) . . ?
C1' C1 N1 120.53(13) . . ?
C1' C1 C2 130.84(14) . . ?
C14 C15 C16 117.26(13) . . ?
N1' C1' C2' 107.95(12) . . ?
C1 C1' N1' 121.22(13) . . ?
C1 C1' C2' 130.68(14) . . ?
N2 C9 N1 111.67(11) . . ?
N2 C9 C10 103.92(11) . . ?
N2 C9 C9' 111.90(11) . . ?
N1 C9 C10 112.93(11) . . ?
N1 C9 C9' 106.75(11) . . ?
C10 C9 C9' 109.76(11) . . ?
N1' C9' C10' 113.30(11) . . ?
N1' C9' C9 105.78(11) . . ?
N2' C9' N1' 112.67(11) . . ?
N2' C9' C10' 103.52(11) . . ?
N2' C9' C9 113.70(11) . . ?
C10' C9' C9 107.97(11) . . ?
C3' C8' N1' 109.42(13) . . ?
C7' C8' N1' 130.19(14) . . ?
C7' C8' C3' 120.38(14) . . ?
C15 C14 C13 122.51(14) . . ?
C8' C3' C2' 108.89(13) . . ?
C4' C3' C8' 121.49(15) . . ?
C4' C3' C2' 129.61(15) . . ?
C13 C12 C11 118.33(14) . . ?
C13' C12' C11' 118.42(14) . . ?
C3 C8 N1 109.47(14) . . ?
C7 C8 N1 129.96(15) . . ?
C7 C8 C3 120.53(14) . . ?
O1' C2' C1' 127.60(15) . . ?
O1' C2' C3' 128.21(14) . . ?
C3' C2' C1' 104.17(12) . . ?
C14' C15' C16' 117.36(14) . . ?
C8 C3 C2 109.09(13) . . ?
C4 C3 C8 121.39(16) . . ?
C4 C3 C2 129.50(16) . . ?
C12' C13' C14' 119.76(14) . . ?
C15' C14' C13' 122.50(14) . . ?
O1 C2 C1 127.75(16) . . ?
O1 C2 C3 128.69(15) . . ?
C3 C2 C1 103.55(13) . . ?
C12 C13 C14 120.05(14) . . ?
C8' C7' C6' 117.50(15) . . ?
C8 C7 C6 117.26(16) . . ?
C7' C6' C5' 122.23(16) . . ?
C5' C4' C3' 118.53(16) . . ?
C5 C4 C3 118.57(17) . . ?
C4' C5' C6' 119.85(15) . . ?
C5 C6 C7 122.37(17) . . ?
C4 C5 C6 119.85(15) . . ?

loop_
_geom_bond_atom_site_label_1
_geom_bond_atom_site_label_2
_geom_bond_distance
_geom_bond_site_symmetry_2
_geom_bond_publ_flag
O2' C10' 1.2110(17) . ?
O2 C10 1.2140(17) . ?
O1' C2' 1.2245(19) . ?
O1 C2 1.222(2) . ?
N1' C1' 1.4008(19) . ?
N1' C9' 1.4521(18) . ?
N1' C8' 1.4124(18) . ?
N2 C16 1.3881(18) . ?
N2 C9 1.4520(18) . ?
N1 C1 1.3992(19) . ?
N1 C9 1.4543(18) . ?
N1 C8 1.4186(18) . ?
N2' C16' 1.3788(19) . ?
N2' C9' 1.4412(18) . ?
C16 C11 1.398(2) . ?
C16 C15 1.395(2) . ?
C10' C11' 1.454(2) . ?
C10' C9' 1.573(2) . ?
C11 C10 1.451(2) . ?
C11 C12 1.398(2) . ?
C16' C11' 1.402(2) . ?
C16' C15' 1.395(2) . ?
C10 C9 1.572(2) . ?
C11' C12' 1.393(2) . ?
C1 C1' 1.354(2) . ?
C1 C2 1.495(2) . ?
C15 C14 1.376(2) . ?
C1' C2' 1.491(2) . ?
C9 C9' 1.5837(19) . ?
C8' C3' 1.398(2) . ?
C8' C7' 1.385(2) . ?
C14 C13 1.404(2) . ?
C3' C2' 1.456(2) . ?
C3' C4' 1.387(2) . ?
C12 C13 1.377(2) . ?
C12' C13' 1.379(2) . ?
C8 C3 1.396(2) . ?
C8 C7 1.389(2) . ?
C15' C14' 1.379(2) . ?
C3 C2 1.471(2) . ?
C3 C4 1.389(2) . ?
C13' C14' 1.409(2) . ?
C7' C6' 1.393(2) . ?
C7 C6 1.397(2) . ?
C6' C5' 1.394(2) . ?
C4' C5' 1.379(3) . ?
C4 C5 1.382(3) . ?
C6 C5 1.389(3) . ?
